data_8101568
loop_
_publ_author_name
'Jin, Qiong-Hua '
'Xin, Xiu-Lan'
'Zhu, Fu-Jiang'
'Li, Yan'

_publ_section_title
;
Crystal structure of bromo-(1,10-phenathroline-N,N')(triphenylphosphine) 
silver(I) dihydrate, Ag(Phen)(PPh~3~)Br &#x00B7; 2H~2~O
;
_journal_issue 4
_journal_name_full 'Zeitschrift f\"ur Kristallographie - New Crystal Structures'
_journal_page_first 503
_journal_page_last 504
_journal_volume 214
_journal_year 1999
_chemical_formula_structural '[Ag (Phen) (P Ph3) Br]'
_chemical_formula_sum 'C30 H23 Ag Br N2 O2 P'
_chemical_formula_weight 662.25
_space_group_IT_number 14
_symmetry_cell_setting monoclinic
_symmetry_space_group_name_Hall '-P 2ybc'
_symmetry_space_group_name_H-M 'P 1 21/c 1'
_cell_angle_alpha 90.00
_cell_angle_beta 107.96(2)
_cell_angle_gamma 90.00
_cell_formula_units_Z 4
_cell_length_a 16.806(4)
_cell_length_b 9.488(3)
_cell_length_c 19.898(7)
_cell_measurement_temperature 293(2)
_cell_volume 3018.1(15)
_diffrn_ambient_temperature 293(2)
_exptl_crystal_density_diffrn 1.457
_refine_ls_R_factor_obs 0.0675
_refine_ls_wR_factor_obs 0.1798
_cod_original_sg_symbol_H-M 'P 21/c'
_cod_database_code 8101568

loop_
_symmetry_equiv_pos_as_xyz
'x, y, z'
'-x, y+1/2, -z+1/2'
'-x, -y, -z'
'x, -y-1/2, z-1/2'

loop_
_atom_site_aniso_label
_atom_site_aniso_U_11
_atom_site_aniso_U_22
_atom_site_aniso_U_33
_atom_site_aniso_U_23
_atom_site_aniso_U_13
_atom_site_aniso_U_12
Ag 0.0675(5) 0.0463(5) 0.0467(4) -0.0100(4) 0.0256(4) -0.0056(4)
Br 0.1388(12) 0.0561(8) 0.0648(8) 0.0114(6) 0.0501(8) 0.0091(7)
P 0.054(2) 0.0409(14) 0.0404(14) -0.0024(11) 0.0198(12) -0.0017(12)
OW2 0.172(13) 0.223(18) 0.601(36) 0.066(21) 0.170(19) 0.146(13)
N1 0.047(5) 0.039(5) 0.048(5) 0.010(4) 0.019(4) 0.003(4)
N2 0.056(5) 0.033(4) 0.054(5) 0.001(4) 0.025(4) 0.005(4)
C1 0.059(7) 0.058(7) 0.044(6) -0.009(5) 0.020(5) -0.006(6)
C2 0.071(7) 0.066(7) 0.057(6) 0.019(6) 0.030(6) 0.017(6)
C3 0.059(7) 0.067(8) 0.044(6) 0.010(6) 0.010(5) 0.003(6)
C4 0.064(7) 0.038(6) 0.036(5) 0.007(4) 0.017(5) -0.004(5)
C5 0.069(7) 0.047(6) 0.049(6) -0.003(5) 0.018(5) -0.005(6)
C6 0.103(9) 0.041(6) 0.042(6) -0.006(5) 0.033(6) -0.009(7)
C7 0.062(7) 0.038(5) 0.052(6) -0.003(5) 0.023(5) 0.007(5)
C8 0.085(8) 0.052(7) 0.063(7) -0.004(5) 0.042(6) 0.006(6)
C9 0.065(8) 0.062(8) 0.086(8) 0.005(7) 0.041(7) 0.015(6)
C10 0.060(7) 0.051(6) 0.061(6) -0.004(5) 0.025(5) -0.001(5)
C11 0.056(6) 0.035(5) 0.040(5) 0.005(4) 0.025(4) 0.006(5)
C12 0.057(6) 0.035(5) 0.036(5) 0.004(4) 0.021(5) 0.001(5)
C13 0.063(6) 0.033(5) 0.032(5) 0.000(4) 0.019(4) -0.006(5)
C14 0.057(7) 0.056(7) 0.050(6) -0.001(5) 0.020(5) 0.003(5)
C15 0.065(7) 0.061(8) 0.072(7) -0.014(7) 0.029(6) -0.011(6)
C16 0.080(9) 0.053(7) 0.089(9) -0.032(7) 0.051(7) -0.031(7)
C17 0.098(9) 0.037(6) 0.067(7) -0.004(5) 0.043(7) -0.011(6)
C18 0.064(7) 0.044(6) 0.073(7) -0.006(6) 0.030(6) 0.003(5)
C19 0.058(6) 0.050(6) 0.045(6) 0.001(5) 0.022(5) 0.005(5)
C20 0.078(9) 0.063(8) 0.116(11) 0.013(8) 0.021(8) 0.010(7)
C21 0.051(8) 0.130(14) 0.120(12) 0.039(11) -0.016(8) -0.017(9)
C22 0.062(11) 0.166(20) 0.224(23) 0.107(18) 0.074(14) 0.047(12)
C23 0.150(18) 0.121(15) 0.154(17) 0.033(14) 0.097(15) 0.049(14)
C24 0.084(9) 0.101(11) 0.077(8) 0.019(8) 0.032(7) 0.046(8)
C25 0.040(5) 0.036(5) 0.037(5) -0.005(4) 0.008(4) -0.001(4)
C26 0.040(5) 0.050(6) 0.048(6) 0.001(5) 0.018(5) -0.001(5)
C27 0.063(7) 0.053(7) 0.077(8) -0.001(6) 0.025(6) -0.011(6)
C28 0.067(8) 0.048(7) 0.097(9) -0.020(7) 0.013(7) -0.008(6)
C29 0.081(8) 0.058(8) 0.063(7) -0.013(6) 0.032(6) -0.006(6)
C30 0.073(7) 0.048(6) 0.045(6) -0.001(5) 0.027(5) 0.001(5)

loop_
_atom_site_label
_atom_site_type_symbol
_atom_site_fract_x
_atom_site_fract_y
_atom_site_fract_z
_atom_site_U_iso_or_equiv
_atom_site_thermal_displace_type
_atom_site_occupancy
_atom_site_calc_flag
_atom_site_refinement_flags
_atom_site_disorder_group
Ag Ag 0.29211(5) 0.09756(8) 0.43950(4) 0.0517(3) Uani 1 d . .
Br Br 0.29707(9) -0.05330(12) 0.55081(6) 0.0823(5) Uani 1 d . .
P P 0.2597(2) 0.0185(3) 0.32083(12) 0.0440(6) Uani 1 d . .
OW1 O 0.0989(11) 0.4036(20) 0.0911(10) 0.146(8) Uiso 0.62(2) d P .
OW1' O -0.0283(14) 0.4931(28) 0.1009(12) 0.101(10) Uiso 0.38(2) d P .
OW2 O 0.0349(9) 0.7532(18) 0.5369(13) 0.321(12) Uani 1 d . .
N1 N 0.4143(5) 0.2343(8) 0.4902(4) 0.044(2) Uani 1 d . .
N2 N 0.2540(5) 0.3154(8) 0.4816(4) 0.046(2) Uani 1 d . .
C1 C 0.4897(6) 0.1960(10) 0.4940(5) 0.053(3) Uani 1 d . .
H1 H 0.4961(6) 0.1212(10) 0.4659(5) 0.072(7) Uiso 1 calc R .
C2 C 0.5630(7) 0.2614(12) 0.5386(5) 0.062(3) Uani 1 d . .
H2 H 0.6156(7) 0.2268(12) 0.5412(5) 0.072(7) Uiso 1 calc R .
C3 C 0.5551(6) 0.3773(11) 0.5782(5) 0.058(3) Uani 1 d . .
H3 H 0.6017(6) 0.4242(11) 0.6070(5) 0.072(7) Uiso 1 calc R .
C4 C 0.4732(6) 0.4217(9) 0.5730(4) 0.045(2) Uani 1 d . .
C5 C 0.4612(7) 0.5426(10) 0.6095(5) 0.055(3) Uani 1 d . .
H5 H 0.5074(7) 0.5909(10) 0.6381(5) 0.072(7) Uiso 1 calc R .
C6 C 0.3827(7) 0.5899(10) 0.6035(5) 0.059(3) Uani 1 d . .
H6 H 0.3756(7) 0.6702(10) 0.6278(5) 0.072(7) Uiso 1 calc R .
C7 C 0.3111(6) 0.5156(10) 0.5595(5) 0.049(2) Uani 1 d . .
C8 C 0.2289(7) 0.5569(11) 0.5537(5) 0.062(3) Uani 1 d . .
H8 H 0.2196(7) 0.6361(11) 0.5778(5) 0.072(7) Uiso 1 calc R .
C9 C 0.1620(7) 0.4797(12) 0.5123(6) 0.067(3) Uani 1 d . .
H9 H 0.1073(7) 0.5078(12) 0.5067(6) 0.072(7) Uiso 1 calc R .
C10 C 0.1787(7) 0.3581(11) 0.4789(5) 0.056(3) Uani 1 d . .
H10 H 0.1334(7) 0.3040(11) 0.4532(5) 0.072(7) Uiso 1 calc R .
C11 C 0.3213(6) 0.3935(9) 0.5227(4) 0.041(2) Uani 1 d . .
C12 C 0.4048(6) 0.3493(9) 0.5283(4) 0.041(2) Uani 1 d . .
C13 C 0.3352(6) 0.0878(9) 0.2805(4) 0.041(2) Uani 1 d . .
C14 C 0.4173(6) 0.0566(10) 0.3097(5) 0.054(3) Uani 1 d . .
H14 H 0.4331(6) -0.0076(10) 0.3468(5) 0.072(7) Uiso 1 calc R .
C15 C 0.4777(7) 0.1175(12) 0.2860(6) 0.064(3) Uani 1 d . .
H15 H 0.5335(7) 0.0934(12) 0.3070(6) 0.072(7) Uiso 1 calc R .
C16 C 0.4577(8) 0.2097(12) 0.2339(7) 0.069(3) Uani 1 d . .
H16 H 0.4998(8) 0.2513(12) 0.2193(7) 0.072(7) Uiso 1 calc R .
C17 C 0.3758(8) 0.2451(10) 0.2010(6) 0.064(3) Uani 1 d . .
H17 H 0.3612(8) 0.3082(10) 0.1634(6) 0.072(7) Uiso 1 calc R .
C18 C 0.3150(7) 0.1829(10) 0.2261(5) 0.058(3) Uani 1 d . .
H18 H 0.2592(7) 0.2068(10) 0.2052(5) 0.072(7) Uiso 1 calc R .
C19 C 0.1587(6) 0.0701(10) 0.2659(5) 0.050(2) Uani 1 d . .
C20 C 0.1172(7) 0.0041(14) 0.2015(7) 0.087(4) Uani 1 d . .
H20 H 0.1441(7) -0.0704(14) 0.1873(7) 0.072(7) Uiso 1 calc R .
C21 C 0.0379(8) 0.0429(18) 0.1571(8) 0.110(6) Uani 1 d . .
H21 H 0.0128(8) -0.0012(18) 0.1140(8) 0.072(7) Uiso 1 calc R .
C22 C 0.0003(10) 0.1490(23) 0.1814(12) 0.144(9) Uani 1 d . .
H22 H -0.0535(10) 0.1762(23) 0.1552(12) 0.072(7) Uiso 1 calc R .
C23 C 0.0410(13) 0.2207(21) 0.2465(10) 0.130(7) Uani 1 d . .
H23 H 0.0143(13) 0.2940(21) 0.2619(10) 0.072(7) Uiso 1 calc R .
C24 C 0.1198(8) 0.1794(14) 0.2854(7) 0.086(4) Uani 1 d . .
H24 H 0.1473(8) 0.2284(14) 0.3265(7) 0.072(7) Uiso 1 calc R .
C25 C 0.2609(5) -0.1726(9) 0.3083(4) 0.038(2) Uani 1 d . .
C26 C 0.2302(5) -0.2578(10) 0.3494(5) 0.045(2) Uani 1 d . .
H26 H 0.2125(5) -0.2179(10) 0.3851(5) 0.072(7) Uiso 1 calc R .
C27 C 0.2246(6) -0.4003(12) 0.3397(6) 0.064(3) Uani 1 d . .
H27 H 0.2051(6) -0.4576(12) 0.3692(6) 0.072(7) Uiso 1 calc R .
C28 C 0.2490(7) -0.4586(12) 0.2839(7) 0.074(3) Uani 1 d . .
H28 H 0.2443(7) -0.5554(12) 0.2762(7) 0.072(7) Uiso 1 calc R .
C29 C 0.2792(7) -0.3773(12) 0.2410(6) 0.065(3) Uani 1 d . .
H29 H 0.2948(7) -0.4165(12) 0.2041(6) 0.072(7) Uiso 1 calc R .
C30 C 0.2858(6) -0.2323(11) 0.2545(5) 0.054(3) Uani 1 d . .
H30 H 0.3075(6) -0.1746(11) 0.2266(5) 0.072(7) Uiso 1 calc R .

loop_
_geom_bond_atom_site_label_1
_geom_bond_atom_site_label_2
_geom_bond_distance
_geom_bond_site_symmetry_2
_geom_bond_publ_flag
Ag N1 2.375(7) . y
Ag P 2.375(3) . y
Ag N2 2.390(7) . y
Ag Br 2.6168(15) . y
P C19 1.781(10) . ?
P C13 1.820(9) . ?
P C25 1.831(9) . ?
N1 C1 1.298(11) . ?
N1 C12 1.367(11) . ?
N2 C10 1.315(11) . ?
N2 C11 1.389(11) . ?
C1 C2 1.420(13) . ?
C2 C3 1.382(14) . ?
C3 C4 1.411(13) . ?
C4 C12 1.397(12) . ?
C4 C5 1.406(13) . ?
C5 C6 1.363(13) . ?
C6 C7 1.437(13) . ?
C7 C8 1.406(13) . ?
C7 C11 1.408(12) . ?
C8 C9 1.382(14) . ?
C9 C10 1.402(14) . ?
C11 C12 1.434(12) . ?
C13 C14 1.354(12) . ?
C13 C18 1.369(12) . ?
C14 C15 1.372(13) . ?
C15 C16 1.318(15) . ?
C16 C17 1.372(14) . ?
C17 C18 1.399(13) . ?
C19 C24 1.346(14) . ?
C19 C20 1.404(15) . ?
C20 C21 1.40(2) . ?
C21 C22 1.36(2) . ?
C22 C23 1.43(2) . ?
C23 C24 1.37(2) . ?
C25 C26 1.360(11) . ?
C25 C30 1.386(12) . ?
C26 C27 1.366(13) . ?
C27 C28 1.410(14) . ?
C28 C29 1.36(2) . ?
C29 C30 1.399(14) . ?
